data_4300486
_journal_name_full 'Inorganic Chemistry'
_journal_paper_doi 10.1021/ic0514288
_journal_year 2006
_chemical_formula_moiety '(C27 H28 N7 O3 Ru).(ClO4).2(H2O)'
_chemical_formula_sum 'C27 H32 Cl N7 O9 Ru'
_chemical_formula_weight 735.12
_space_group_IT_number 14
_symmetry_cell_setting monoclinic
_symmetry_space_group_name_Hall '-P 2yn'
_symmetry_space_group_name_H-M 'P 1 21/n 1'
_cell_angle_alpha 90.00
_cell_angle_beta 97.896(2)
_cell_angle_gamma 90.00
_cell_formula_units_Z 4
_cell_length_a 8.7430(11)
_cell_length_b 24.500(3)
_cell_length_c 15.570(2)
_cell_measurement_temperature 293(2)
_cell_volume 3303.5(7)
_diffrn_ambient_temperature 293(2)
_exptl_crystal_density_diffrn 1.478
_cod_depositor_comments
;
The following automatic conversions were performed:
'_symmetry_cell_setting' value 'Monoclinic' changed to 'monoclinic'
according to '/home/saulius/struct/CIF-dictionaries/cif_core.dic'
dictionary named 'cif_core.dic' version 2.4.1 from 2010-06-29.

Automatic conversion script
Id: cif_fix_enum 1527 2010-12-29 10:47:43Z saulius 
;
_cod_original_sg_symbol_H-M 'P 21/n'
_cod_database_code 4300486

loop_
_symmetry_equiv_pos_as_xyz
'x, y, z'
'-x+1/2, y+1/2, -z+1/2'
'-x, -y, -z'
'x-1/2, -y-1/2, z-1/2'

loop_
_atom_site_label
_atom_site_type_symbol
_atom_site_fract_x
_atom_site_fract_y
_atom_site_fract_z
_atom_site_U_iso_or_equiv
_atom_site_adp_type
_atom_site_occupancy
_atom_site_symmetry_multiplicity
_atom_site_calc_flag
_atom_site_refinement_flags
_atom_site_disorder_assembly
_atom_site_disorder_group
Ru1 Ru 0.21958(4) 0.131989(15) 0.58193(2) 0.03981(17) Uani 1 1 d . A .
O1 O 0.2244(4) 0.20892(13) 0.5289(2) 0.0515(9) Uani 1 1 d . . .
O2 O 0.2869(4) 0.09752(13) 0.4725(2) 0.0444(8) Uani 1 1 d . . .
O3 O 0.2152(13) 0.1234(3) 0.7928(4) 0.182(4) Uani 1 1 d D . .
N1 N -0.0089(5) 0.11073(16) 0.5401(3) 0.0423(9) Uani 1 1 d . . .
N2 N 0.2105(4) 0.06111(15) 0.6319(2) 0.0386(9) Uani 1 1 d . . .
N3 N 0.4433(5) 0.12376(16) 0.6455(3) 0.0462(10) Uani 1 1 d . . .
N4 N 0.0683(5) -0.01806(16) 0.6525(3) 0.0441(10) Uani 1 1 d . . .
N5 N 0.3332(5) -0.01013(17) 0.7139(3) 0.0457(10) Uani 1 1 d . . .
N6 N 0.3090(6) -0.1044(2) 0.8025(4) 0.0799(16) Uani 1 1 d . . .
N7 N 0.1536(5) 0.17357(19) 0.6839(3) 0.0568(12) Uani 1 1 d . . .
H7 H 0.1005 0.2011 0.6626 0.068 Uiso 1 1 calc R A .
C1 C -0.1221(6) 0.1406(2) 0.4958(4) 0.0512(13) Uani 1 1 d . . .
H1 H -0.0992 0.1757 0.4786 0.061 Uiso 1 1 calc R . .
C2 C -0.2699(7) 0.1215(2) 0.4748(4) 0.0571(15) Uani 1 1 d . . .
H2 H -0.3449 0.1434 0.4437 0.069 Uiso 1 1 calc R . .
C3 C -0.3072(6) 0.0701(2) 0.4996(3) 0.0518(13) Uani 1 1 d . . .
H3 H -0.4070 0.0567 0.4854 0.062 Uiso 1 1 calc R . .
C4 C -0.1934(6) 0.0385(2) 0.5461(3) 0.0464(12) Uani 1 1 d . . .
H4 H -0.2152 0.0034 0.5635 0.056 Uiso 1 1 calc R . .
C5 C -0.0470(5) 0.06004(19) 0.5663(3) 0.0395(11) Uani 1 1 d . . .
C6 C 0.0786(5) 0.03128(19) 0.6191(3) 0.0404(11) Uani 1 1 d . . .
C7 C 0.1975(6) -0.0363(2) 0.7012(3) 0.0445(12) Uani 1 1 d . . .
C8 C 0.1883(6) -0.0910(2) 0.7427(4) 0.0514(13) Uani 1 1 d . . .
C9 C 0.0658(7) -0.1236(2) 0.7216(4) 0.0684(17) Uani 1 1 d . . .
H9 H -0.0135 -0.1134 0.6785 0.082 Uiso 1 1 calc R . .
C10 C 0.0587(9) -0.1727(3) 0.7646(5) 0.089(2) Uani 1 1 d . . .
H10 H -0.0262 -0.1956 0.7511 0.107 Uiso 1 1 calc R . .
C11 C 0.1744(9) -0.1874(3) 0.8259(5) 0.089(2) Uani 1 1 d . . .
H11 H 0.1717 -0.2201 0.8559 0.107 Uiso 1 1 calc R . .
C12 C 0.2986(9) -0.1517(3) 0.8431(5) 0.098(3) Uani 1 1 d . . .
H12 H 0.3793 -0.1616 0.8855 0.118 Uiso 1 1 calc R . .
C13 C 0.3360(5) 0.0386(2) 0.6793(3) 0.0413(11) Uani 1 1 d . . .
C14 C 0.4695(6) 0.0750(2) 0.6869(3) 0.0460(12) Uani 1 1 d . . .
C15 C 0.6100(6) 0.0617(2) 0.7353(4) 0.0582(14) Uani 1 1 d . . .
H15 H 0.6239 0.0282 0.7635 0.070 Uiso 1 1 calc R . .
C16 C 0.7285(7) 0.0993(3) 0.7406(4) 0.0679(17) Uani 1 1 d . . .
H16 H 0.8242 0.0915 0.7721 0.081 Uiso 1 1 calc R . .
C17 C 0.7033(7) 0.1481(3) 0.6989(4) 0.0677(17) Uani 1 1 d . . .
H17 H 0.7826 0.1736 0.7020 0.081 Uiso 1 1 calc R . .
C18 C 0.5621(6) 0.1600(2) 0.6523(3) 0.0532(13) Uani 1 1 d . . .
H18 H 0.5475 0.1936 0.6247 0.064 Uiso 1 1 calc R . .
C19 C 0.2369(9) 0.2789(2) 0.4271(5) 0.085(2) Uani 1 1 d . . .
H19A H 0.1471 0.2945 0.4468 0.127 Uiso 1 1 calc R . .
H19B H 0.2279 0.2818 0.3652 0.127 Uiso 1 1 calc R . .
H19C H 0.3272 0.2983 0.4529 0.127 Uiso 1 1 calc R . .
C20 C 0.2506(6) 0.2194(2) 0.4534(4) 0.0537(13) Uani 1 1 d . . .
C21 C 0.2911(6) 0.1801(2) 0.3943(4) 0.0542(14) Uani 1 1 d . . .
H21 H 0.3090 0.1936 0.3408 0.065 Uiso 1 1 calc R . .
C22 C 0.3078(6) 0.1244(2) 0.4048(3) 0.0474(13) Uani 1 1 d . . .
C23 C 0.3462(7) 0.0911(3) 0.3312(4) 0.0636(16) Uani 1 1 d . . .
H23A H 0.4311 0.0673 0.3509 0.095 Uiso 1 1 calc R . .
H23B H 0.3742 0.1147 0.2867 0.095 Uiso 1 1 calc R . .
H23C H 0.2580 0.0696 0.3083 0.095 Uiso 1 1 calc R . .
C24 C 0.1143(10) 0.2166(4) 0.8223(5) 0.112(3) Uani 1 1 d . . .
H24A H 0.2063 0.2319 0.8540 0.168 Uiso 1 1 calc R A .
H24B H 0.0547 0.1991 0.8617 0.168 Uiso 1 1 calc R . .
H24C H 0.0543 0.2452 0.7919 0.168 Uiso 1 1 calc R . .
C25 C 0.1571(9) 0.1759(4) 0.7589(5) 0.087(2) Uani 1 1 d . A .
C26 C 0.259(8) 0.1178(13) 0.8873(11) 0.32(2) Uani 0.50 1 d PDU A 2
H26A H 0.1680 0.1223 0.9163 0.385 Uiso 0.50 1 calc PR A 2
H26B H 0.3326 0.1459 0.9083 0.385 Uiso 0.50 1 calc PR A 2
C27 C 0.329(9) 0.0613(18) 0.908(2) 0.44(3) Uani 0.50 1 d PDU A 2
H27A H 0.4085 0.0640 0.9573 0.655 Uiso 0.50 1 calc PR A 2
H27B H 0.3734 0.0480 0.8591 0.655 Uiso 0.50 1 calc PR A 2
H27C H 0.2506 0.0366 0.9214 0.655 Uiso 0.50 1 calc PR A 2
C26' C 0.221(8) 0.0935(17) 0.8773(18) 0.37(2) Uani 0.50 1 d PDU A 1
H26C H 0.1821 0.1175 0.9189 0.449 Uiso 0.50 1 calc PR A 1
H26D H 0.3281 0.0856 0.8989 0.449 Uiso 0.50 1 calc PR A 1
C27' C 0.128(6) 0.0387(15) 0.874(2) 0.38(3) Uani 0.50 1 d PDU A 1
H27D H 0.0771 0.0328 0.8160 0.565 Uiso 0.50 1 calc PR A 1
H27E H 0.0520 0.0408 0.9129 0.565 Uiso 0.50 1 calc PR A 1
H27F H 0.1972 0.0090 0.8907 0.565 Uiso 0.50 1 calc PR A 1
Cl1 Cl 0.2754(2) 0.20718(7) 0.08650(12) 0.0812(5) Uani 1 1 d . . .
O4 O 0.1392(8) 0.2308(3) 0.0473(4) 0.141(3) Uani 1 1 d . . .
O5 O 0.3868(10) 0.2167(4) 0.0348(6) 0.198(4) Uani 1 1 d . . .
O6 O 0.3143(12) 0.2279(3) 0.1685(5) 0.198(4) Uani 1 1 d . . .
O7 O 0.2645(11) 0.1507(3) 0.0895(6) 0.171(3) Uani 1 1 d . . .
O8 O 0.866(7) 0.057(3) 0.958(4) 0.228(19) Uani 0.20 1 d PU B 3
O8' O 0.950(3) 0.0888(14) 0.996(3) 0.215(14) Uani 0.30 1 d PU C 4
O9 O 0.629(3) 0.0533(9) 0.9673(13) 0.113(8) Uani 0.25 1 d P . .
O10 O 0.4189(8) 0.0476(3) 0.1189(5) 0.143(3) Uani 1 1 d . . .
O11 O 0.072(5) 0.042(2) 0.106(3) 0.27(3) Uani 0.25 1 d P . .

loop_
_atom_site_aniso_label
_atom_site_aniso_U_11
_atom_site_aniso_U_22
_atom_site_aniso_U_33
_atom_site_aniso_U_23
_atom_site_aniso_U_13
_atom_site_aniso_U_12
Ru1 0.0396(3) 0.0395(3) 0.0411(3) -0.00164(17) 0.00815(17) -0.00232(18)
O1 0.064(2) 0.0421(19) 0.050(2) 0.0050(16) 0.0159(18) 0.0005(17)
O2 0.043(2) 0.048(2) 0.043(2) -0.0066(16) 0.0066(15) 0.0032(15)
O3 0.300(12) 0.167(7) 0.077(4) 0.005(4) 0.016(6) 0.091(7)
N1 0.043(2) 0.042(2) 0.042(2) -0.0002(18) 0.0081(19) 0.0020(19)
N2 0.036(2) 0.043(2) 0.038(2) -0.0023(17) 0.0090(18) 0.0013(18)
N3 0.045(3) 0.050(3) 0.044(2) -0.0033(19) 0.009(2) -0.010(2)
N4 0.039(2) 0.046(2) 0.047(2) 0.0036(19) 0.0055(19) -0.0010(19)
N5 0.038(2) 0.051(3) 0.048(2) 0.004(2) 0.0036(19) 0.0039(19)
N6 0.059(3) 0.084(4) 0.094(4) 0.031(3) -0.002(3) 0.004(3)
N7 0.056(3) 0.064(3) 0.053(3) -0.008(2) 0.017(2) 0.000(2)
C1 0.049(3) 0.048(3) 0.057(3) 0.005(2) 0.007(3) 0.004(2)
C2 0.052(4) 0.056(4) 0.061(3) 0.004(3) 0.001(3) 0.016(3)
C3 0.038(3) 0.059(3) 0.055(3) -0.003(3) -0.002(2) 0.002(2)
C4 0.039(3) 0.050(3) 0.051(3) 0.000(2) 0.006(2) -0.003(2)
C5 0.037(3) 0.044(3) 0.039(3) 0.000(2) 0.007(2) 0.006(2)
C6 0.036(3) 0.046(3) 0.040(3) -0.001(2) 0.008(2) 0.002(2)
C7 0.040(3) 0.049(3) 0.044(3) 0.005(2) 0.006(2) 0.002(2)
C8 0.045(3) 0.051(3) 0.059(3) 0.014(3) 0.011(3) 0.007(3)
C9 0.058(4) 0.061(4) 0.082(4) 0.023(3) -0.003(3) -0.002(3)
C10 0.074(5) 0.073(5) 0.117(6) 0.037(4) -0.001(4) -0.008(4)
C11 0.081(5) 0.068(4) 0.119(6) 0.042(4) 0.012(5) 0.000(4)
C12 0.078(5) 0.107(6) 0.106(6) 0.059(5) -0.001(4) 0.026(5)
C13 0.032(3) 0.048(3) 0.044(3) -0.003(2) 0.005(2) 0.003(2)
C14 0.040(3) 0.052(3) 0.046(3) -0.008(2) 0.006(2) -0.002(2)
C15 0.045(3) 0.068(4) 0.058(3) -0.006(3) -0.003(3) -0.001(3)
C16 0.043(3) 0.084(4) 0.074(4) -0.010(4) -0.002(3) -0.011(3)
C17 0.047(4) 0.081(4) 0.074(4) -0.019(3) 0.006(3) -0.025(3)
C18 0.050(3) 0.054(3) 0.057(3) -0.007(3) 0.010(3) -0.015(3)
C19 0.114(6) 0.054(4) 0.092(5) 0.022(3) 0.034(4) 0.005(4)
C20 0.048(3) 0.048(3) 0.066(4) 0.006(3) 0.008(3) -0.005(2)
C21 0.054(3) 0.067(4) 0.043(3) 0.007(3) 0.013(3) -0.003(3)
C22 0.038(3) 0.060(4) 0.043(3) -0.006(2) 0.004(2) 0.000(2)
C23 0.064(4) 0.077(4) 0.052(3) -0.003(3) 0.017(3) 0.008(3)
C24 0.106(6) 0.160(8) 0.073(5) -0.038(5) 0.023(5) 0.019(6)
C25 0.073(5) 0.130(7) 0.061(5) -0.023(4) 0.018(4) -0.004(4)
C26 0.82(6) 0.116(19) 0.019(8) 0.005(9) 0.021(18) 0.18(3)
C27 0.88(8) 0.36(5) 0.08(2) 0.05(3) 0.11(4) 0.22(6)
C26' 0.82(6) 0.23(4) 0.078(19) 0.05(2) 0.09(3) 0.23(4)
C27' 0.71(8) 0.28(4) 0.18(3) 0.11(3) 0.18(4) 0.32(5)
Cl1 0.0861(13) 0.0725(11) 0.0850(12) -0.0005(9) 0.0123(10) 0.0123(9)
O4 0.124(5) 0.170(6) 0.121(5) -0.035(4) -0.010(4) 0.073(5)
O5 0.131(6) 0.273(11) 0.203(8) 0.110(8) 0.070(6) 0.024(6)
O6 0.298(11) 0.157(7) 0.113(5) -0.050(5) -0.063(6) 0.069(7)
O7 0.205(8) 0.070(4) 0.226(9) 0.001(5) -0.010(7) 0.009(5)
O8 0.20(4) 0.24(4) 0.24(5) -0.03(4) 0.00(4) 0.04(3)
O8' 0.13(2) 0.19(3) 0.32(4) -0.14(3) 0.03(3) 0.03(2)
O9 0.17(2) 0.099(15) 0.070(13) -0.020(12) 0.034(14) 0.006(15)
O10 0.139(6) 0.125(5) 0.151(6) -0.001(4) -0.031(5) 0.011(4)
O11 0.24(5) 0.41(7) 0.20(4) -0.18(5) 0.15(4) -0.20(5)

loop_
_geom_bond_atom_site_label_1
_geom_bond_atom_site_label_2
_geom_bond_distance
_geom_bond_site_symmetry_2
_geom_bond_publ_flag
Ru1 N2 1.909(4) . ?
Ru1 N7 2.036(5) . ?
Ru1 O2 2.059(3) . ?
Ru1 O1 2.061(3) . ?
Ru1 N3 2.077(4) . ?
Ru1 N1 2.081(4) . ?
O1 C20 1.254(7) . ?
O2 C22 1.277(6) . ?
O3 C25 1.456(10) . ?
O3 C26 1.475(16) . ?
O3 C26' 1.501(19) . ?
N1 C1 1.343(7) . ?
N1 C5 1.362(6) . ?
N2 C13 1.352(6) . ?
N2 C6 1.356(6) . ?
N3 C18 1.359(6) . ?
N3 C14 1.362(6) . ?
N4 C6 1.324(6) . ?
N4 C7 1.347(6) . ?
N5 C13 1.312(6) . ?
N5 C7 1.339(6) . ?
N6 C12 1.329(9) . ?
N6 C8 1.349(7) . ?
N7 C25 1.165(8) . ?
N7 H7 0.8600 . ?
C1 C2 1.371(8) . ?
C1 H1 0.9300 . ?
C2 C3 1.369(7) . ?
C2 H2 0.9300 . ?
C3 C4 1.385(7) . ?
C3 H3 0.9300 . ?
C4 C5 1.380(7) . ?
C4 H4 0.9300 . ?
C5 C6 1.460(6) . ?
C7 C8 1.495(7) . ?
C8 C9 1.341(8) . ?
C9 C10 1.382(8) . ?
C9 H9 0.9300 . ?
C10 C11 1.341(10) . ?
C10 H10 0.9300 . ?
C11 C12 1.390(10) . ?
C11 H11 0.9300 . ?
C12 H12 0.9300 . ?
C13 C14 1.460(7) . ?
C14 C15 1.389(7) . ?
C15 C16 1.381(8) . ?
C15 H15 0.9300 . ?
C16 C17 1.363(9) . ?
C16 H16 0.9300 . ?
C17 C18 1.375(8) . ?
C17 H17 0.9300 . ?
C18 H18 0.9300 . ?
C19 C20 1.515(8) . ?
C19 H19A 0.9600 . ?
C19 H19B 0.9600 . ?
C19 H19C 0.9600 . ?
C20 C21 1.411(8) . ?
C21 C22 1.379(7) . ?
C21 H21 0.9300 . ?
C22 C23 1.482(7) . ?
C23 H23A 0.9600 . ?
C23 H23B 0.9600 . ?
C23 H23C 0.9600 . ?
C24 C25 1.487(10) . ?
C24 H24A 0.9600 . ?
C24 H24B 0.9600 . ?
C24 H24C 0.9600 . ?
C26 C27 1.53(2) . ?
C26 H26A 0.9700 . ?
C26 H26B 0.9700 . ?
C27 H27A 0.9649 . ?
C27 H27B 0.9648 . ?
C27 H27C 0.9649 . ?
C26' C27' 1.57(2) . ?
C26' H26C 0.9700 . ?
C26' H26D 0.9700 . ?
C27' H27D 0.9600 . ?
C27' H27E 0.9600 . ?
C27' H27F 0.9600 . ?
Cl1 O5 1.366(7) . ?
Cl1 O6 1.374(6) . ?
Cl1 O4 1.388(6) . ?
Cl1 O7 1.388(7) . ?
